data_7116197
loop_
_publ_author_name
'Obenhuber, A. H.'
'Gianetti, T. L.'
'Bergman, R. G.'
'Arnold, J.'

_publ_section_title
;
 Regioselective [2+2] and [4+2] cycloaddition reactivity in an asymmetric
 niobium(bisimido) moiety towards unsaturated organic molecules.
;
_journal_issue 7
_journal_name_full 'Chemical communications (Cambridge, England)'
_journal_page_first 1278
_journal_page_last 1281
_journal_paper_doi 10.1039/c4cc07851a
_journal_volume 51
_journal_year 2014
_chemical_formula_moiety 'C39 H60 N3 Nb'
_chemical_formula_sum 'C39 H60 N3 Nb'
_chemical_formula_weight 663.81
_chemical_name_common 'Complex 5'
_chemical_properties_physical 'Air-sensitive, Moisture-sensitive'
_space_group_IT_number 9
_symmetry_cell_setting monoclinic
_symmetry_space_group_name_Hall 'C -2yc'
_symmetry_space_group_name_H-M 'C 1 c 1'
_atom_sites_solution_hydrogens geom
_atom_sites_solution_primary direct
_atom_sites_solution_secondary difmap
_audit_update_record
;
2014-09-28 deposited with the CCDC.
2014-11-28 downloaded from the CCDC.
;
_cell_angle_alpha 90.00
_cell_angle_beta 116.264(2)
_cell_angle_gamma 90.00
_cell_formula_units_Z 4
_cell_length_a 12.5601(4)
_cell_length_b 35.9930(11)
_cell_length_c 9.2081(3)
_cell_measurement_reflns_used 3039
_cell_measurement_temperature 100(2)
_cell_measurement_theta_max 25.36
_cell_measurement_theta_min 2.39
_cell_volume 3733.0(2)
_computing_cell_refinement 'Bruker APEX2 v.2011.4'
_computing_data_collection 'Bruker APEX2 v.2011.4'
_computing_data_reduction 'Bruker APEX2 v.2011.4'
_computing_molecular_graphics ORTEP-32
_computing_publication_material WinGX
_computing_structure_refinement SHELXL-97
_computing_structure_solution SIR-92
_diffrn_ambient_temperature 100(2)
_diffrn_detector_area_resol_mean 8.366
_diffrn_measured_fraction_theta_full 0.995
_diffrn_measured_fraction_theta_max 0.994
_diffrn_measurement_device_type 'Bruker APEX-I CCD'
_diffrn_measurement_method '\f and \w scans'
_diffrn_radiation_monochromator graphite
_diffrn_radiation_source 'fine-focus sealed tube'
_diffrn_radiation_type MoK\a
_diffrn_radiation_wavelength 0.71073
_diffrn_reflns_av_R_equivalents 0.0491
_diffrn_reflns_av_sigmaI/netI 0.0895
_diffrn_reflns_limit_h_max 15
_diffrn_reflns_limit_h_min -10
_diffrn_reflns_limit_k_max 40
_diffrn_reflns_limit_k_min -43
_diffrn_reflns_limit_l_max 9
_diffrn_reflns_limit_l_min -11
_diffrn_reflns_number 7266
_diffrn_reflns_theta_full 25.00
_diffrn_reflns_theta_max 25.41
_diffrn_reflns_theta_min 1.89
_exptl_absorpt_coefficient_mu 0.351
_exptl_absorpt_correction_T_max 0.9827
_exptl_absorpt_correction_T_min 0.9691
_exptl_absorpt_correction_type multi-scan
_exptl_absorpt_process_details SADABS
_exptl_crystal_colour brown
_exptl_crystal_density_diffrn 1.181
_exptl_crystal_density_method 'not measured'
_exptl_crystal_description rode
_exptl_crystal_F_000 1424
_exptl_crystal_size_max 0.09
_exptl_crystal_size_mid 0.07
_exptl_crystal_size_min 0.05
_refine_diff_density_max 0.418
_refine_diff_density_min -0.365
_refine_diff_density_rms 0.083
_refine_ls_abs_structure_details 'Flack H D (1983), Acta Cryst. A39, 876-881'
_refine_ls_abs_structure_Flack 0.05(5)
_refine_ls_extinction_method none
_refine_ls_goodness_of_fit_ref 1.017
_refine_ls_hydrogen_treatment constr
_refine_ls_matrix_type full
_refine_ls_number_parameters 404
_refine_ls_number_reflns 4182
_refine_ls_number_restraints 2
_refine_ls_restrained_S_all 1.017
_refine_ls_R_factor_all 0.0685
_refine_ls_R_factor_gt 0.0477
_refine_ls_shift/su_max 0.001
_refine_ls_shift/su_mean 0.000
_refine_ls_structure_factor_coef Fsqd
_refine_ls_weighting_details 'calc w=1/[\s^2^(Fo^2^)+(0.0312P)^2^+1.5918P] where P=(Fo^2^+2Fc^2^)/3'
_refine_ls_weighting_scheme calc
_refine_ls_wR_factor_gt 0.0806
_refine_ls_wR_factor_ref 0.0886
_reflns_number_gt 3393
_reflns_number_total 4182
_reflns_threshold_expression >2sigma(I)
_cod_data_source_file c4cc07851a2.cif
_cod_data_source_block (4)
_cod_depositor_comments
;
The following automatic conversions were performed:

'_symmetry_cell_setting' value 'Monoclinic' changed to 'monoclinic'
according to
/usr/data/users/saulius/crontab/automatic-downloads/rss-feeds/RSC/lib/dictionaries/cif_core.dic
dictionary named 'cif_core.dic' version 2.4.2 from 2011-04-26.

Automatic conversion script
Id: cif_fix_values 2935 2014-11-11 08:27:57Z andrius 
;
_cod_original_sg_symbol_H-M Cc
_cod_database_code 7116197

loop_
_symmetry_equiv_pos_as_xyz
'x, y, z'
'x, -y, z+1/2'
'x+1/2, y+1/2, z'
'x+1/2, -y+1/2, z+1/2'

loop_
_atom_site_label
_atom_site_type_symbol
_atom_site_fract_x
_atom_site_fract_y
_atom_site_fract_z
_atom_site_U_iso_or_equiv
_atom_site_adp_type
_atom_site_occupancy
_atom_site_symmetry_multiplicity
_atom_site_calc_flag
_atom_site_refinement_flags
C1 C 0.7709(5) 0.19975(19) 0.0843(8) 0.0293(16) Uani 1 1 d .
H1A H 0.7983 0.2175 0.0307 0.044 Uiso 1 1 calc R
H1B H 0.7371 0.2126 0.1454 0.044 Uiso 1 1 calc R
H1C H 0.7118 0.1841 0.0050 0.044 Uiso 1 1 calc R
C2 C 0.8753(7) 0.1759(2) 0.1983(10) 0.021(2) Uani 1 1 d .
C3 C 0.9084(5) 0.14488(17) 0.1239(7) 0.0212(15) Uani 1 1 d .
H3 H 0.8669 0.1433 0.0117 0.025 Uiso 1 1 calc R
C4 C 0.9935(5) 0.11739(18) 0.1976(7) 0.0210(14) Uani 1 1 d .
C5 C 0.9984(5) 0.08400(19) 0.0995(7) 0.0276(17) Uani 1 1 d .
H5A H 1.0796 0.0785 0.1252 0.041 Uiso 1 1 calc R
H5B H 0.9556 0.0895 -0.0139 0.041 Uiso 1 1 calc R
H5C H 0.9631 0.0629 0.1253 0.041 Uiso 1 1 calc R
C6 C 1.1688(5) 0.09613(18) 0.4343(7) 0.0189(14) Uani 1 1 d .
C7 C 1.1813(6) 0.06617(19) 0.5362(8) 0.0242(16) Uani 1 1 d .
C8 C 1.2876(5) 0.04545(19) 0.5962(9) 0.0274(17) Uani 1 1 d .
H8 H 1.2977 0.0255 0.6652 0.033 Uiso 1 1 calc R
C9 C 1.3778(6) 0.0547(2) 0.5525(9) 0.033(2) Uani 1 1 d .
H9 H 1.4461 0.0403 0.5881 0.040 Uiso 1 1 calc R
C10 C 1.3645(5) 0.08570(19) 0.4555(7) 0.0293(17) Uani 1 1 d .
H10 H 1.4257 0.0922 0.4294 0.035 Uiso 1 1 calc R
C11 C 1.2610(5) 0.10741(18) 0.3959(7) 0.0215(15) Uani 1 1 d .
C12 C 1.2584(5) 0.14232(19) 0.3039(8) 0.0308(17) Uani 1 1 d .
H12 H 1.1814 0.1543 0.2741 0.037 Uiso 1 1 calc R
C13 C 1.3540(6) 0.1695(2) 0.4093(9) 0.045(2) Uani 1 1 d .
H13A H 1.3470 0.1739 0.5075 0.067 Uiso 1 1 calc R
H13B H 1.3446 0.1925 0.3520 0.067 Uiso 1 1 calc R
H13C H 1.4308 0.1592 0.4349 0.067 Uiso 1 1 calc R
C14 C 1.2698(8) 0.1355(3) 0.1477(9) 0.063(2) Uani 1 1 d .
H14A H 1.3458 0.1247 0.1732 0.095 Uiso 1 1 calc R
H14B H 1.2624 0.1587 0.0924 0.095 Uiso 1 1 calc R
H14C H 1.2082 0.1189 0.0794 0.095 Uiso 1 1 calc R
C15 C 1.0854(5) 0.05417(18) 0.5831(8) 0.0277(16) Uani 1 1 d .
H15 H 1.0089 0.0599 0.4914 0.033 Uiso 1 1 calc R
C16 C 1.0854(7) 0.0125(2) 0.6191(11) 0.052(2) Uani 1 1 d .
H16A H 1.0889 -0.0016 0.5328 0.078 Uiso 1 1 calc R
H16B H 1.0142 0.0063 0.6279 0.078 Uiso 1 1 calc R
H16C H 1.1532 0.0067 0.7190 0.078 Uiso 1 1 calc R
C17 C 1.0933(7) 0.0773(2) 0.7278(9) 0.049(2) Uani 1 1 d .
H17A H 1.1627 0.0702 0.8234 0.073 Uiso 1 1 calc R
H17B H 1.0239 0.0730 0.7441 0.073 Uiso 1 1 calc R
H17C H 1.0981 0.1032 0.7064 0.073 Uiso 1 1 calc R
C18 C 0.6675(6) 0.0814(2) 0.2594(8) 0.0204(15) Uani 1 1 d .
C19 C 0.6566(5) 0.05159(17) 0.3513(7) 0.0231(15) Uani 1 1 d .
C20 C 0.5490(5) 0.03187(19) 0.2909(8) 0.0311(17) Uani 1 1 d .
H20 H 0.5397 0.0121 0.3490 0.037 Uiso 1 1 calc R
C21 C 0.4578(6) 0.0421(2) 0.1454(10) 0.037(2) Uani 1 1 d .
H21 H 0.3862 0.0294 0.1087 0.045 Uiso 1 1 calc R
C22 C 0.4677(6) 0.0699(2) 0.0529(9) 0.0401(19) Uani 1 1 d .
H22 H 0.4053 0.0749 -0.0479 0.048 Uiso 1 1 calc R
C23 C 0.5705(5) 0.09068(19) 0.1084(8) 0.0267(16) Uani 1 1 d .
C24 C 0.5811(5) 0.12073(19) 0.0044(8) 0.0340(18) Uani 1 1 d .
H24 H 0.6408 0.1385 0.0751 0.041 Uiso 1 1 calc R
C25 C 0.4694(7) 0.1418(2) -0.0918(12) 0.076(3) Uani 1 1 d .
H25A H 0.4096 0.1251 -0.1632 0.114 Uiso 1 1 calc R
H25B H 0.4843 0.1606 -0.1543 0.114 Uiso 1 1 calc R
H25C H 0.4425 0.1532 -0.0198 0.114 Uiso 1 1 calc R
C26 C 0.6283(7) 0.1034(2) -0.1135(9) 0.056(2) Uani 1 1 d .
H26A H 0.5720 0.0855 -0.1829 0.084 Uiso 1 1 calc R
H26B H 0.7031 0.0914 -0.0513 0.084 Uiso 1 1 calc R
H26C H 0.6384 0.1227 -0.1782 0.084 Uiso 1 1 calc R
C27 C 0.7544(5) 0.0409(2) 0.5114(8) 0.0302(17) Uani 1 1 d .
H27 H 0.8289 0.0497 0.5135 0.036 Uiso 1 1 calc R
C28 C 0.7423(8) 0.0591(2) 0.6499(9) 0.068(3) Uani 1 1 d .
H28A H 0.7424 0.0856 0.6382 0.102 Uiso 1 1 calc R
H28B H 0.8077 0.0519 0.7501 0.102 Uiso 1 1 calc R
H28C H 0.6692 0.0515 0.6501 0.102 Uiso 1 1 calc R
C29 C 0.7670(7) -0.0011(2) 0.5430(9) 0.049(2) Uani 1 1 d .
H29A H 0.6981 -0.0103 0.5510 0.073 Uiso 1 1 calc R
H29B H 0.8364 -0.0059 0.6424 0.073 Uiso 1 1 calc R
H29C H 0.7745 -0.0133 0.4553 0.073 Uiso 1 1 calc R
C30 C 0.8393(9) 0.1895(2) 0.6034(11) 0.057(3) Uani 1 1 d .
C31 C 0.9118(12) 0.1861(3) 0.7847(11) 0.107(5) Uani 1 1 d .
H31A H 0.9383 0.1609 0.8119 0.161 Uiso 1 1 calc R
H31B H 0.8639 0.1929 0.8377 0.161 Uiso 1 1 calc R
H31C H 0.9794 0.2023 0.8197 0.161 Uiso 1 1 calc R
C32 C 0.8016(7) 0.2300(2) 0.5529(10) 0.045(2) Uani 1 1 d .
H32A H 0.8710 0.2452 0.5847 0.067 Uiso 1 1 calc R
H32B H 0.7548 0.2387 0.6049 0.067 Uiso 1 1 calc R
H32C H 0.7554 0.2312 0.4375 0.067 Uiso 1 1 calc R
C33 C 0.7263(11) 0.1657(3) 0.5445(17) 0.129(6) Uani 1 1 d .
H33A H 0.6815 0.1684 0.4294 0.194 Uiso 1 1 calc R
H33B H 0.6791 0.1739 0.5968 0.194 Uiso 1 1 calc R
H33C H 0.7476 0.1401 0.5704 0.194 Uiso 1 1 calc R
C39 C 1.0277(6) 0.2576(2) 0.2342(9) 0.0349(18) Uani 1 1 d .
H39A H 0.9546 0.2584 0.1366 0.052 Uiso 1 1 calc R
H39B H 1.0890 0.2697 0.2165 0.052 Uiso 1 1 calc R
H39C H 1.0175 0.2701 0.3194 0.052 Uiso 1 1 calc R
C38 C 1.0622(6) 0.21746(19) 0.2820(8) 0.0269(17) Uani 1 1 d .
H38A H 1.1408 0.2167 0.3724 0.032 Uiso 1 1 calc R
H38B H 1.0657 0.2044 0.1920 0.032 Uiso 1 1 calc R
C34 C 0.9746(5) 0.19737(17) 0.3299(7) 0.0190(14) Uani 1 1 d .
C35 C 0.9839(5) 0.19822(18) 0.4801(8) 0.0253(15) Uani 1 1 d .
C36 C 1.0868(7) 0.2169(2) 0.6196(8) 0.0391(19) Uani 1 1 d .
H36A H 1.0577 0.2287 0.6897 0.047 Uiso 1 1 calc R
H36B H 1.1194 0.2361 0.5771 0.047 Uiso 1 1 calc R
C37 C 1.1852(6) 0.1894(2) 0.7189(8) 0.045(2) Uani 1 1 d .
H37A H 1.1568 0.1726 0.7749 0.068 Uiso 1 1 calc R
H37B H 1.2526 0.2028 0.7962 0.068 Uiso 1 1 calc R
H37C H 1.2081 0.1756 0.6480 0.068 Uiso 1 1 calc R
N1 N 1.0595(4) 0.11668(15) 0.3659(6) 0.0173(12) Uani 1 1 d .
N2 N 0.7722(4) 0.10274(15) 0.3154(6) 0.0212(12) Uani 1 1 d .
N3 N 0.9059(6) 0.17517(19) 0.5161(8) 0.0290(19) Uani 1 1 d .
Nb1 Nb 0.89935(4) 0.132698(14) 0.36724(5) 0.01728(13) Uani 1 1 d .

loop_
_atom_site_aniso_label
_atom_site_aniso_U_11
_atom_site_aniso_U_22
_atom_site_aniso_U_33
_atom_site_aniso_U_23
_atom_site_aniso_U_13
_atom_site_aniso_U_12
C1 0.028(3) 0.022(4) 0.037(4) 0.010(3) 0.012(3) 0.007(3)
C2 0.021(3) 0.023(5) 0.020(4) 0.005(4) 0.010(3) -0.008(3)
C3 0.014(3) 0.029(4) 0.020(3) 0.005(3) 0.006(2) -0.003(3)
C4 0.020(3) 0.023(4) 0.021(3) -0.001(3) 0.010(3) -0.004(3)
C5 0.027(3) 0.032(5) 0.018(3) -0.007(3) 0.006(3) -0.005(3)
C6 0.021(3) 0.013(4) 0.025(3) -0.002(3) 0.012(3) 0.004(3)
C7 0.025(3) 0.020(4) 0.024(4) -0.002(3) 0.008(3) -0.004(3)
C8 0.020(3) 0.019(4) 0.040(4) 0.006(3) 0.011(3) 0.005(3)
C9 0.020(3) 0.032(5) 0.045(5) 0.003(4) 0.012(3) 0.009(3)
C10 0.019(3) 0.039(5) 0.033(4) 0.003(3) 0.014(3) -0.004(3)
C11 0.019(3) 0.022(4) 0.023(3) -0.001(3) 0.009(3) -0.001(3)
C12 0.023(3) 0.036(5) 0.034(4) 0.006(3) 0.013(3) 0.002(3)
C13 0.038(4) 0.045(5) 0.053(5) 0.011(4) 0.021(4) -0.007(4)
C14 0.099(6) 0.065(7) 0.041(5) 0.004(5) 0.046(5) -0.002(6)
C15 0.024(3) 0.025(4) 0.036(4) 0.010(3) 0.015(3) 0.006(3)
C16 0.050(4) 0.025(5) 0.089(7) 0.024(4) 0.039(5) 0.002(4)
C17 0.042(4) 0.068(6) 0.041(5) -0.006(4) 0.023(4) 0.002(4)
C18 0.023(3) 0.019(4) 0.021(4) -0.005(3) 0.012(3) -0.003(3)
C19 0.031(3) 0.016(4) 0.030(4) 0.000(3) 0.021(3) 0.005(3)
C20 0.033(4) 0.023(4) 0.036(4) -0.003(3) 0.014(3) -0.012(3)
C21 0.019(4) 0.035(6) 0.053(6) -0.003(4) 0.012(4) -0.010(4)
C22 0.031(4) 0.038(5) 0.041(4) 0.010(4) 0.007(3) -0.006(4)
C23 0.025(3) 0.028(4) 0.027(4) 0.001(3) 0.011(3) -0.002(3)
C24 0.024(3) 0.030(5) 0.046(4) 0.009(3) 0.013(3) -0.006(3)
C25 0.049(5) 0.064(7) 0.106(8) 0.055(6) 0.026(5) 0.015(5)
C26 0.062(5) 0.067(7) 0.038(5) -0.011(4) 0.021(4) -0.018(5)
C27 0.024(3) 0.033(5) 0.033(4) 0.005(3) 0.011(3) -0.005(3)
C28 0.096(7) 0.046(6) 0.037(5) 0.000(4) 0.006(5) 0.012(5)
C29 0.053(5) 0.037(5) 0.051(5) 0.016(4) 0.018(4) 0.011(4)
C30 0.108(7) 0.022(5) 0.086(7) 0.003(5) 0.084(6) 0.011(5)
C31 0.238(14) 0.062(8) 0.079(8) 0.034(6) 0.122(9) 0.060(9)
C32 0.062(5) 0.030(5) 0.069(6) 0.003(4) 0.053(5) 0.011(4)
C33 0.199(13) 0.036(7) 0.294(17) -0.057(9) 0.238(14) -0.043(7)
C39 0.037(4) 0.026(5) 0.040(4) 0.000(3) 0.016(3) -0.008(3)
C38 0.034(4) 0.020(4) 0.031(4) 0.003(3) 0.018(3) 0.003(3)
C34 0.023(3) 0.016(4) 0.022(3) 0.010(3) 0.012(3) 0.007(3)
C35 0.029(3) 0.017(4) 0.028(4) 0.001(3) 0.012(3) 0.004(3)
C36 0.062(5) 0.026(5) 0.026(4) -0.001(3) 0.016(4) 0.000(4)
C37 0.054(4) 0.034(5) 0.035(4) -0.006(4) 0.008(4) 0.001(4)
N1 0.013(2) 0.020(3) 0.014(3) -0.001(2) 0.002(2) 0.003(2)
N2 0.018(2) 0.022(3) 0.027(3) 0.010(3) 0.013(2) 0.003(2)
N3 0.045(4) 0.018(4) 0.036(4) 0.005(3) 0.030(4) -0.002(3)
Nb1 0.01580(19) 0.0170(3) 0.0204(2) 0.0020(4) 0.00918(16) 0.0008(4)

loop_
_atom_type_symbol
_atom_type_description
_atom_type_scat_dispersion_real
_atom_type_scat_dispersion_imag
_atom_type_scat_source
C C 0.0033 0.0016 'International Tables Vol C Tables 4.2.6.8 and 6.1.1.4'
H H 0.0000 0.0000 'International Tables Vol C Tables 4.2.6.8 and 6.1.1.4'
N N 0.0061 0.0033 'International Tables Vol C Tables 4.2.6.8 and 6.1.1.4'
Nb Nb -2.0727 0.6215 'International Tables Vol C Tables 4.2.6.8 and 6.1.1.4'

loop_
_geom_angle_atom_site_label_1
_geom_angle_atom_site_label_2
_geom_angle_atom_site_label_3
_geom_angle
C2 C1 H1A 109.5
C2 C1 H1B 109.5
H1A C1 H1B 109.5
C2 C1 H1C 109.5
H1A C1 H1C 109.5
H1B C1 H1C 109.5
C3 C2 C34 117.4(6)
C3 C2 C1 116.2(6)
C34 C2 C1 114.7(7)
C3 C2 Nb1 78.8(4)
C34 C2 Nb1 89.3(4)
C1 C2 Nb1 135.6(5)
C4 C3 C2 129.0(6)
C4 C3 Nb1 75.6(4)
C2 C3 Nb1 63.2(4)
C4 C3 H3 115.5
C2 C3 H3 115.5
Nb1 C3 H3 144.3
C3 C4 N1 120.3(6)
C3 C4 C5 119.7(5)
N1 C4 C5 119.0(5)
C3 C4 Nb1 70.3(4)
N1 C4 Nb1 60.3(3)
C5 C4 Nb1 136.7(4)
C4 C5 H5A 109.5
C4 C5 H5B 109.5
H5A C5 H5B 109.5
C4 C5 H5C 109.5
H5A C5 H5C 109.5
H5B C5 H5C 109.5
C7 C6 C11 122.1(5)
C7 C6 N1 119.7(6)
C11 C6 N1 118.2(6)
C6 C7 C8 118.6(6)
C6 C7 C15 123.2(6)
C8 C7 C15 118.2(6)
C9 C8 C7 120.4(7)
C9 C8 H8 119.8
C7 C8 H8 119.8
C10 C9 C8 119.6(6)
C10 C9 H9 120.2
C8 C9 H9 120.2
C9 C10 C11 121.6(6)
C9 C10 H10 119.2
C11 C10 H10 119.2
C10 C11 C6 117.6(6)
C10 C11 C12 118.0(5)
C6 C11 C12 124.3(6)
C11 C12 C13 111.3(5)
C11 C12 C14 114.0(6)
C13 C12 C14 109.1(6)
C11 C12 H12 107.4
C13 C12 H12 107.4
C14 C12 H12 107.4
C12 C13 H13A 109.5
C12 C13 H13B 109.5
H13A C13 H13B 109.5
C12 C13 H13C 109.5
H13A C13 H13C 109.5
H13B C13 H13C 109.5
C12 C14 H14A 109.5
C12 C14 H14B 109.5
H14A C14 H14B 109.5
C12 C14 H14C 109.5
H14A C14 H14C 109.5
H14B C14 H14C 109.5
C7 C15 C17 109.8(6)
C7 C15 C16 114.6(6)
C17 C15 C16 110.4(6)
C7 C15 H15 107.2
C17 C15 H15 107.2
C16 C15 H15 107.2
C15 C16 H16A 109.5
C15 C16 H16B 109.5
H16A C16 H16B 109.5
C15 C16 H16C 109.5
H16A C16 H16C 109.5
H16B C16 H16C 109.5
C15 C17 H17A 109.5
C15 C17 H17B 109.5
H17A C17 H17B 109.5
C15 C17 H17C 109.5
H17A C17 H17C 109.5
H17B C17 H17C 109.5
C19 C18 N2 121.2(6)
C19 C18 C23 119.7(6)
N2 C18 C23 119.1(6)
C20 C19 C18 118.6(6)
C20 C19 C27 119.2(6)
C18 C19 C27 122.2(6)
C21 C20 C19 119.5(7)
C21 C20 H20 120.3
C19 C20 H20 120.3
C22 C21 C20 122.9(7)
C22 C21 H21 118.6
C20 C21 H21 118.6
C21 C22 C23 119.9(7)
C21 C22 H22 120.0
C23 C22 H22 120.0
C22 C23 C18 119.3(6)
C22 C23 C24 119.5(6)
C18 C23 C24 121.1(6)
C23 C24 C25 115.0(6)
C23 C24 C26 108.8(6)
C25 C24 C26 109.4(7)
C23 C24 H24 107.8
C25 C24 H24 107.8
C26 C24 H24 107.8
C24 C25 H25A 109.5
C24 C25 H25B 109.5
H25A C25 H25B 109.5
C24 C25 H25C 109.5
H25A C25 H25C 109.5
H25B C25 H25C 109.5
C24 C26 H26A 109.5
C24 C26 H26B 109.5
H26A C26 H26B 109.5
C24 C26 H26C 109.5
H26A C26 H26C 109.5
H26B C26 H26C 109.5
C19 C27 C28 112.2(6)
C19 C27 C29 114.4(6)
C28 C27 C29 108.1(6)
C19 C27 H27 107.3
C28 C27 H27 107.3
C29 C27 H27 107.3
C27 C28 H28A 109.5
C27 C28 H28B 109.5
H28A C28 H28B 109.5
C27 C28 H28C 109.5
H28A C28 H28C 109.5
H28B C28 H28C 109.5
C27 C29 H29A 109.5
C27 C29 H29B 109.5
H29A C29 H29B 109.5
C27 C29 H29C 109.5
H29A C29 H29C 109.5
H29B C29 H29C 109.5
N3 C30 C31 111.2(8)
N3 C30 C33 105.7(7)
C31 C30 C33 110.9(9)
N3 C30 C32 109.6(6)
C31 C30 C32 111.3(7)
C33 C30 C32 107.9(8)
C30 C31 H31A 109.5
C30 C31 H31B 109.5
H31A C31 H31B 109.5
C30 C31 H31C 109.5
H31A C31 H31C 109.5
H31B C31 H31C 109.5
C30 C32 H32A 109.5
C30 C32 H32B 109.5
H32A C32 H32B 109.5
C30 C32 H32C 109.5
H32A C32 H32C 109.5
H32B C32 H32C 109.5
C30 C33 H33A 109.5
C30 C33 H33B 109.5
H33A C33 H33B 109.5
C30 C33 H33C 109.5
H33A C33 H33C 109.5
H33B C33 H33C 109.5
C38 C39 H39A 109.5
C38 C39 H39B 109.5
H39A C39 H39B 109.5
C38 C39 H39C 109.5
H39A C39 H39C 109.5
H39B C39 H39C 109.5
C39 C38 C34 112.5(5)
C39 C38 H38A 109.1
C34 C38 H38A 109.1
C39 C38 H38B 109.1
C34 C38 H38B 109.1
H38A C38 H38B 107.8
C35 C34 C2 120.3(6)
C35 C34 C38 122.8(6)
C2 C34 C38 116.9(5)
C35 C34 Nb1 75.7(4)
C2 C34 Nb1 55.1(4)
C38 C34 Nb1 144.2(4)
C34 C35 N3 118.2(6)
C34 C35 C36 122.6(6)
N3 C35 C36 118.3(6)
C34 C35 Nb1 74.5(4)
N3 C35 Nb1 50.8(3)
C36 C35 Nb1 141.4(4)
C35 C36 C37 112.4(6)
C35 C36 H36A 109.1
C37 C36 H36A 109.1
C35 C36 H36B 109.1
C37 C36 H36B 109.1
H36A C36 H36B 107.9
C36 C37 H37A 109.5
C36 C37 H37B 109.5
H37A C37 H37B 109.5
C36 C37 H37C 109.5
H37A C37 H37C 109.5
H37B C37 H37C 109.5
C4 N1 C6 118.6(5)
C4 N1 Nb1 84.4(3)
C6 N1 Nb1 150.7(4)
C18 N2 Nb1 174.0(5)
C35 N3 C30 122.2(7)
C35 N3 Nb1 96.2(4)
C30 N3 Nb1 139.6(6)
N2 Nb1 N3 113.2(3)
N2 Nb1 N1 124.9(2)
N3 Nb1 N1 117.3(2)
N2 Nb1 C2 114.9(3)
N3 Nb1 C2 83.8(2)
N1 Nb1 C2 91.3(3)
N2 Nb1 C3 105.7(2)
N3 Nb1 C3 120.1(2)
N1 Nb1 C3 65.91(19)
C2 Nb1 C3 38.0(3)
N2 Nb1 C4 108.8(2)
N3 Nb1 C4 136.6(2)
N1 Nb1 C4 35.36(18)
C2 Nb1 C4 69.1(3)
C3 Nb1 C4 34.14(19)
N2 Nb1 C34 146.4(2)
N3 Nb1 C34 60.4(2)
N1 Nb1 C34 80.74(19)
C2 Nb1 C34 35.6(2)
C3 Nb1 C34 61.9(2)
C4 Nb1 C34 78.8(2)
N2 Nb1 C35 143.3(2)
N3 Nb1 C35 33.1(2)
N1 Nb1 C35 91.6(2)
C2 Nb1 C35 62.0(3)
C3 Nb1 C35 91.6(2)
C4 Nb1 C35 103.6(2)
C34 Nb1 C35 29.78(18)

loop_
_geom_bond_atom_site_label_1
_geom_bond_atom_site_label_2
_geom_bond_distance
C1 C2 1.528(10)
C1 H1A 0.9600
C1 H1B 0.9600
C1 H1C 0.9600
C2 C3 1.465(10)
C2 C34 1.511(10)
C2 Nb1 2.125(8)
C3 C4 1.392(8)
C3 Nb1 2.335(6)
C3 H3 0.9300
C4 N1 1.397(7)
C4 C5 1.521(9)
C4 Nb1 2.403(6)
C5 H5A 0.9600
C5 H5B 0.9600
C5 H5C 0.9600
C6 C7 1.392(9)
C6 C11 1.411(8)
C6 N1 1.437(7)
C7 C8 1.410(9)
C7 C15 1.511(9)
C8 C9 1.400(9)
C8 H8 0.9300
C9 C10 1.392(9)
C9 H9 0.9300
C10 C11 1.404(8)
C10 H10 0.9300
C11 C12 1.508(9)
C12 C13 1.519(9)
C12 C14 1.527(9)
C12 H12 0.9800
C13 H13A 0.9600
C13 H13B 0.9600
C13 H13C 0.9600
C14 H14A 0.9600
C14 H14B 0.9600
C14 H14C 0.9600
C15 C17 1.538(9)
C15 C16 1.537(9)
C15 H15 0.9800
C16 H16A 0.9600
C16 H16B 0.9600
C16 H16C 0.9600
C17 H17A 0.9600
C17 H17B 0.9600
C17 H17C 0.9600
C18 C19 1.410(9)
C18 N2 1.409(8)
C18 C23 1.426(8)
C19 C20 1.404(8)
C19 C27 1.493(8)
C20 C21 1.373(9)
C20 H20 0.9300
C21 C22 1.354(10)
C21 H21 0.9300
C22 C23 1.380(9)
C22 H22 0.9300
C23 C24 1.489(9)
C24 C25 1.492(9)
C24 C26 1.578(10)
C24 H24 0.9800
C25 H25A 0.9600
C25 H25B 0.9600
C25 H25C 0.9600
C26 H26A 0.9600
C26 H26B 0.9600
C26 H26C 0.9600
C27 C28 1.500(10)
C27 C29 1.533(9)
C27 H27 0.9800
C28 H28A 0.9600
C28 H28B 0.9600
C28 H28C 0.9600
C29 H29A 0.9600
C29 H29B 0.9600
C29 H29C 0.9600
C30 N3 1.485(10)
C30 C31 1.512(13)
C30 C33 1.535(12)
C30 C32 1.540(10)
C31 H31A 0.9600
C31 H31B 0.9600
C31 H31C 0.9600
C32 H32A 0.9600
C32 H32B 0.9600
C32 H32C 0.9600
C33 H33A 0.9600
C33 H33B 0.9600
C33 H33C 0.9600
C39 C38 1.516(9)
C39 H39A 0.9600
C39 H39B 0.9600
C39 H39C 0.9600
C38 C34 1.535(8)
C38 H38A 0.9700
C38 H38B 0.9700
C34 C35 1.336(8)
C34 Nb1 2.592(6)
C35 N3 1.430(9)
C35 C36 1.517(9)
C35 Nb1 2.606(6)
C36 C37 1.530(9)
C36 H36A 0.9700
C36 H36B 0.9700
C37 H37A 0.9600
C37 H37B 0.9600
C37 H37C 0.9600
N1 Nb1 2.097(5)
N2 Nb1 1.807(5)
N3 Nb1 2.030(7)
